data_7235939
loop_
_publ_author_name
'Al-Azemi, Talal F.'
'Vinodh, Mickey'

_publ_section_title
;
 Effect of the resorcin[4]arene host on the catalytic epoxidation of a
 Mn(iii)-based resorcin[4]arene--metalloporphyrin conjugate
;
_journal_issue 107
_journal_name_full 'RSC Advances'
_journal_page_first 88154
_journal_paper_doi 10.1039/C5RA13767E
_journal_volume 5
_journal_year 2015
_chemical_formula_sum 'C60 H80 O8'
_chemical_formula_weight 929.24
_space_group_crystal_system monoclinic
_space_group_IT_number 15
_space_group_name_Hall '-C 2yc'
_space_group_name_H-M_alt 'C 1 2/c 1'
_atom_sites_solution_hydrogens geom
_atom_sites_solution_primary direct
_atom_sites_solution_secondary difmap
_audit_update_record
;
2013-09-02 deposited with the CCDC.
2015-10-16 downloaded from the CCDC.
;
_cell_angle_alpha 90
_cell_angle_beta 103.144(7)
_cell_angle_gamma 90
_cell_formula_units_Z 8
_cell_length_a 44.873(2)
_cell_length_b 16.4811(10)
_cell_length_c 16.1764(11)
_cell_measurement_temperature 150.(2)
_cell_volume 11649.9(12)
_computing_structure_refinement 'SHELXL-97 (Sheldrick, 2008)'
_computing_structure_solution 'SHELXS-97 (Sheldrick, 2008)'
_diffrn_ambient_temperature 150.(2)
_diffrn_detector_area_resol_mean 10.000
_diffrn_measured_fraction_theta_full 0.983
_diffrn_measured_fraction_theta_max 0.983
_diffrn_measurement_device_type 'Rigaku R-AXIS RAPID'
_diffrn_measurement_method \w
_diffrn_radiation_type 'Mo K\a'
_diffrn_radiation_wavelength 0.71075
_diffrn_reflns_av_R_equivalents 0.0765
_diffrn_reflns_av_sigmaI/netI 0.0903
_diffrn_reflns_limit_h_max 54
_diffrn_reflns_limit_h_min -55
_diffrn_reflns_limit_k_max 20
_diffrn_reflns_limit_k_min -20
_diffrn_reflns_limit_l_max 16
_diffrn_reflns_limit_l_min -19
_diffrn_reflns_number 37961
_diffrn_reflns_theta_full 26.02
_diffrn_reflns_theta_max 26.02
_diffrn_reflns_theta_min 3.00
_exptl_absorpt_coefficient_mu 0.069
_exptl_absorpt_correction_T_max 1.00
_exptl_absorpt_correction_T_min 0.98
_exptl_absorpt_correction_type multi-scan
_exptl_absorpt_process_details 'ABSCOR (Rigaku, 1995)'
_exptl_crystal_colour 'clear light colourless'
_exptl_crystal_density_diffrn 1.060
_exptl_crystal_density_method 'not measured'
_exptl_crystal_description Platlet
_exptl_crystal_F_000 4032
_exptl_crystal_size_max 0.300
_exptl_crystal_size_mid 0.200
_exptl_crystal_size_min 0.050
_refine_diff_density_max 0.636
_refine_diff_density_min -0.606
_refine_ls_extinction_method none
_refine_ls_goodness_of_fit_ref 1.003
_refine_ls_hydrogen_treatment mixed
_refine_ls_matrix_type full
_refine_ls_number_parameters 634
_refine_ls_number_reflns 11282
_refine_ls_number_restraints 80
_refine_ls_restrained_S_all 1.014
_refine_ls_R_factor_all 0.1408
_refine_ls_R_factor_gt 0.0867
_refine_ls_shift/su_max 0.040
_refine_ls_shift/su_mean 0.002
_refine_ls_structure_factor_coef Fsqd
_refine_ls_weighting_details 'calc w=1/[\s^2^(Fo^2^)+(0.1698P)^2^+0.0000P] where P=(Fo^2^+2Fc^2^)/3'
_refine_ls_weighting_scheme calc
_refine_ls_wR_factor_gt 0.2459
_refine_ls_wR_factor_ref 0.2845
_reflns_number_gt 6080
_reflns_number_total 11282
_reflns_threshold_expression >2sigma(I)
_cod_data_source_file c5ra13767e2.cif
_cod_data_source_block RC
_cod_database_code 7235939

loop_
_space_group_symop_operation_xyz
'x, y, z'
'-x, y, -z+1/2'
'x+1/2, y+1/2, z'
'-x+1/2, y+1/2, -z+1/2'
'-x, -y, -z'
'x, -y, z-1/2'
'-x+1/2, -y+1/2, -z'
'x+1/2, -y+1/2, z-1/2'

loop_
_atom_site_type_symbol
_atom_site_label
_atom_site_fract_x
_atom_site_fract_y
_atom_site_fract_z
_atom_site_U_iso_or_equiv
_atom_site_adp_type
_atom_site_calc_flag
_atom_site_refinement_flags
_atom_site_occupancy
_atom_site_disorder_assembly
_atom_site_disorder_group
C C55 0.15874(8) 0.02683(19) 0.4128(3) 0.0462(9) Uani d U 1.0 . .
H H55A 0.1745 0.0185 0.3798 0.055 Uiso calc R 1.0 . .
H H55B 0.1635 0.0784 0.4446 0.055 Uiso calc R 1.0 . .
C C56 0.16055(9) -0.0422(2) 0.4758(3) 0.0569(10) Uani d U 1.0 . .
H H56A 0.143 -0.0374 0.5033 0.068 Uiso calc R 1.0 . .
H H56B 0.1582 -0.094 0.444 0.068 Uiso calc R 1.0 . .
C C57 0.18944(11) -0.0461(4) 0.5438(4) 0.0893(15) Uani d DU 1.0 A .
H H57A 0.207 -0.0495 0.5164 0.107 Uiso calc R 1.0 . .
H H57B 0.1915 0.0052 0.5765 0.107 Uiso calc R 1.0 . .
C C58 0.19143(15) -0.1153(5) 0.6045(5) 0.126(2) Uani d DU 1.0 . .
H H58A 0.1851 -0.1645 0.5699 0.151 Uiso calc PR 0.532(16) A 1
H H58B 0.1757 -0.1056 0.6374 0.151 Uiso calc PR 0.532(16) A 1
H H58C 0.1971 -0.1654 0.5781 0.151 Uiso d PR 0.468(16) A 2
H H58D 0.1709 -0.1235 0.616 0.151 Uiso d PR 0.468(16) A 2
C C59A 0.2205(3) -0.1366(13) 0.6677(12) 0.148(4) Uani d PDU 0.532(16) A 1
H H59A 0.2215 -0.1963 0.6741 0.178 Uiso calc PR 0.532(16) A 1
H H59B 0.2195 -0.1133 0.7234 0.178 Uiso calc PR 0.532(16) A 1
C C60A 0.2501(3) -0.1078(16) 0.6458(17) 0.196(7) Uani d PDU 0.532(16) A 1
H H60A 0.246 -0.0917 0.586 0.294 Uiso calc PR 0.532(16) A 1
H H60B 0.2652 -0.1519 0.6559 0.294 Uiso calc PR 0.532(16) A 1
H H60C 0.2582 -0.0612 0.6816 0.294 Uiso calc PR 0.532(16) A 1
C C59B 0.2122(4) -0.0886(13) 0.6929(8) 0.149(4) Uani d PDU 0.468(16) A 2
H H59C 0.2139 -0.0289 0.6981 0.179 Uiso calc PR 0.468(16) A 2
H H59D 0.2046 -0.1108 0.7411 0.179 Uiso calc PR 0.468(16) A 2
C C60B 0.2423(5) -0.1267(16) 0.6875(18) 0.181(6) Uani d PDU 0.468(16) A 2
H H60D 0.2386 -0.169 0.6438 0.271 Uiso calc PR 0.468(16) A 2
H H60E 0.252 -0.1508 0.7424 0.271 Uiso calc PR 0.468(16) A 2
H H60F 0.2558 -0.0851 0.6727 0.271 Uiso calc PR 0.468(16) A 2
O O1 0.02922(5) 0.08517(13) 0.51489(16) 0.0414(6) Uani d . 1.0 . .
O O2 0.02296(5) 0.21888(13) 0.55908(16) 0.0439(6) Uani d . 1.0 . .
O O3 0.04533(5) 0.47934(12) 0.46042(15) 0.0413(6) Uani d . 1.0 . .
O O4 0.06897(5) 0.53035(13) 0.35471(16) 0.0428(6) Uani d . 1.0 . .
O O5 0.11020(5) 0.40846(13) 0.13746(15) 0.0412(6) Uani d . 1.0 . .
O O6 0.11708(6) 0.27510(13) 0.09284(16) 0.0442(6) Uani d . 1.0 . .
O O7 0.09116(5) 0.01452(12) 0.18332(16) 0.0424(6) Uani d . 1.0 . .
O O8 0.06782(5) -0.03294(13) 0.29109(17) 0.0450(6) Uani d . 1.0 . .
C C1 0.10150(7) 0.04891(17) 0.3957(2) 0.0359(8) Uani d . 1.0 . .
C C2 0.07257(8) 0.01694(17) 0.3627(2) 0.0361(8) Uani d . 1.0 . .
C C3 0.04797(8) 0.02886(18) 0.4003(2) 0.0377(8) Uani d . 1.0 . .
C C4 0.05322(7) 0.07663(18) 0.4733(2) 0.0370(8) Uani d . 1.0 . .
C C5 0.08146(7) 0.11102(17) 0.5092(2) 0.0345(7) Uani d . 1.0 . .
C C6 0.10515(7) 0.09680(18) 0.4675(2) 0.0356(7) Uani d . 1.0 . .
H H6 0.1245 0.1211 0.4895 0.043 Uiso calc R 1.0 . .
C C7 0.01187(8) 0.1578(2) 0.4993(3) 0.0464(9) Uani d . 1.0 . .
H H7A 0.0122 0.178 0.4418 0.056 Uiso calc R 1.0 . .
H H7B -0.0097 0.1458 0.5003 0.056 Uiso calc R 1.0 . .
C C8 0.08522(7) 0.16525(18) 0.5861(2) 0.0353(7) Uani d . 1.0 . .
H H8 0.0705 0.1457 0.6196 0.042 Uiso calc R 1.0 . .
C C9 0.07509(7) 0.25044(18) 0.5547(2) 0.0344(7) Uani d . 1.0 . .
C C10 0.04427(7) 0.27173(18) 0.5371(2) 0.0361(8) Uani d . 1.0 . .
C C11 0.03384(8) 0.34774(19) 0.5048(2) 0.0393(8) Uani d . 1.0 . .
C C12 0.05560(8) 0.40184(17) 0.4888(2) 0.0354(7) Uani d . 1.0 . .
C C13 0.08655(7) 0.38383(18) 0.5061(2) 0.0335(7) Uani d . 1.0 . .
C C14 0.09569(7) 0.30770(18) 0.5376(2) 0.0350(7) Uani d . 1.0 . .
H H14 0.1168 0.2939 0.5479 0.042 Uiso calc R 1.0 . .
C C15 0.04223(8) 0.4961(2) 0.3729(2) 0.0426(8) Uani d . 1.0 . .
H H15A 0.0373 0.4452 0.3402 0.051 Uiso calc R 1.0 . .
H H15B 0.0249 0.5341 0.3538 0.051 Uiso calc R 1.0 . .
C C16 0.10974(8) 0.44507(18) 0.4871(2) 0.0366(8) Uani d . 1.0 . .
H H16 0.1014 0.5004 0.4933 0.044 Uiso calc R 1.0 . .
C C17 0.11085(7) 0.43536(17) 0.3950(2) 0.0331(7) Uani d . 1.0 . .
C C18 0.08932(8) 0.47570(17) 0.3316(2) 0.0358(8) Uani d . 1.0 . .
C C19 0.08850(8) 0.46605(18) 0.2461(2) 0.0382(8) Uani d . 1.0 . .
C C20 0.10980(8) 0.41487(18) 0.2232(2) 0.0368(8) Uani d . 1.0 . .
C C21 0.13169(7) 0.37273(17) 0.2833(2) 0.0342(7) Uani d . 1.0 . .
C C22 0.13122(7) 0.38401(17) 0.3683(2) 0.0326(7) Uani d . 1.0 . .
H H22 0.1456 0.355 0.4101 0.039 Uiso calc R 1.0 . .
C C23 0.09621(8) 0.3397(2) 0.0929(2) 0.0440(8) Uani d . 1.0 . .
H H23A 0.087 0.3553 0.0335 0.053 Uiso calc R 1.0 . .
H H23B 0.0795 0.3207 0.1191 0.053 Uiso calc R 1.0 . .
C C24 0.15428(7) 0.31490(19) 0.2563(2) 0.0378(8) Uani d . 1.0 . .
H H24 0.1581 0.3361 0.2017 0.045 Uiso calc R 1.0 . .
C C25 0.13856(7) 0.23284(18) 0.2370(2) 0.0370(8) Uani d . 1.0 . .
C C26 0.11953(8) 0.21831(19) 0.1581(2) 0.0391(8) Uani d . 1.0 . .
C C27 0.10346(8) 0.14591(19) 0.1384(2) 0.0408(8) Uani d . 1.0 . .
C C28 0.10688(7) 0.08754(19) 0.2031(2) 0.0380(8) Uani d . 1.0 . .
C C29 0.12573(7) 0.09908(18) 0.2828(2) 0.0383(8) Uani d . 1.0 . .
C C30 0.14120(7) 0.17261(18) 0.2985(2) 0.0382(8) Uani d . 1.0 . .
H H30 0.154 0.182 0.3531 0.046 Uiso calc R 1.0 . .
C C31 0.06356(8) 0.0064(2) 0.2114(2) 0.0425(8) Uani d . 1.0 . .
H H31A 0.0548 0.0609 0.2156 0.051 Uiso calc R 1.0 . .
H H31B 0.0487 -0.0249 0.1687 0.051 Uiso calc R 1.0 . .
C C32 0.12759(8) 0.03446(18) 0.3515(2) 0.0391(8) Uani d . 1.0 . .
H H32 0.1234 -0.0188 0.3215 0.047 Uiso calc R 1.0 . .
C C33 0.01690(8) -0.0071(2) 0.3649(3) 0.0463(9) Uani d . 1.0 . .
H H33A 0.0192 -0.0613 0.3422 0.056 Uiso calc R 1.0 . .
H H33B 0.0056 0.0277 0.3193 0.056 Uiso calc R 1.0 . .
H H33C 0.0056 -0.0112 0.41 0.056 Uiso calc R 1.0 . .
C C34 0.00005(8) 0.3681(2) 0.4867(3) 0.0494(10) Uani d . 1.0 . .
H H34A -0.0052 0.4033 0.4367 0.059 Uiso calc R 1.0 . .
H H34B -0.0045 0.3961 0.5358 0.059 Uiso calc R 1.0 . .
H H34C -0.012 0.3179 0.476 0.059 Uiso calc R 1.0 . .
C C35 0.06546(9) 0.5122(2) 0.1799(3) 0.0495(9) Uani d . 1.0 . .
H H35A 0.0632 0.4857 0.1246 0.059 Uiso calc R 1.0 . .
H H35B 0.0726 0.568 0.1764 0.059 Uiso calc R 1.0 . .
H H35C 0.0457 0.5127 0.1958 0.059 Uiso calc R 1.0 . .
C C36 0.08340(9) 0.1312(2) 0.0519(3) 0.0527(10) Uani d . 1.0 . .
H H36A 0.0958 0.1342 0.0093 0.063 Uiso calc R 1.0 . .
H H36B 0.0673 0.1726 0.0398 0.063 Uiso calc R 1.0 . .
H H36C 0.0741 0.0773 0.0503 0.063 Uiso calc R 1.0 . .
C C37 0.11711(7) 0.16212(18) 0.6450(2) 0.0367(8) Uani d . 1.0 . .
H H37A 0.1232 0.1048 0.6567 0.044 Uiso calc R 1.0 . .
H H37B 0.132 0.1878 0.6165 0.044 Uiso calc R 1.0 . .
C C38 0.11793(8) 0.2054(2) 0.7284(2) 0.0448(9) Uani d . 1.0 . .
H H38A 0.1103 0.2615 0.716 0.054 Uiso calc R 1.0 . .
H H38B 0.1038 0.1775 0.7579 0.054 Uiso calc R 1.0 . .
C C39 0.14909(9) 0.2089(2) 0.7867(3) 0.0510(9) Uani d . 1.0 . .
H H39A 0.1634 0.2349 0.7563 0.061 Uiso calc R 1.0 . .
H H39B 0.1564 0.1528 0.8009 0.061 Uiso calc R 1.0 . .
C C40 0.15019(11) 0.2546(2) 0.8681(3) 0.0626(11) Uani d . 1.0 . .
H H40A 0.1714 0.2527 0.9031 0.075 Uiso calc R 1.0 . .
H H40B 0.1369 0.2265 0.9002 0.075 Uiso calc R 1.0 . .
C C41 0.14028(12) 0.3425(2) 0.8566(3) 0.0732(13) Uani d . 1.0 . .
H H41A 0.1189 0.3447 0.823 0.088 Uiso calc R 1.0 . .
H H41B 0.1407 0.3664 0.913 0.088 Uiso calc R 1.0 . .
C C42 0.15988(13) 0.3922(3) 0.8135(4) 0.0860(16) Uani d . 1.0 . .
H H42A 0.1604 0.3674 0.7588 0.103 Uiso calc R 1.0 . .
H H42B 0.1807 0.3948 0.8492 0.103 Uiso calc R 1.0 . .
H H42C 0.1515 0.4472 0.8041 0.103 Uiso calc R 1.0 . .
C C43 0.14111(8) 0.43999(19) 0.5492(2) 0.0389(8) Uani d . 1.0 . .
H H43A 0.1383 0.4424 0.6081 0.047 Uiso calc R 1.0 . .
H H43B 0.1507 0.3872 0.5418 0.047 Uiso calc R 1.0 . .
C C44 0.16239(8) 0.50808(19) 0.5360(3) 0.0451(9) Uani d . 1.0 . .
H H44A 0.1641 0.5077 0.4761 0.054 Uiso calc R 1.0 . .
H H44B 0.1533 0.5607 0.5468 0.054 Uiso calc R 1.0 . .
C C45 0.19411(9) 0.5013(2) 0.5931(3) 0.0574(11) Uani d . 1.0 . .
H H45A 0.2035 0.4495 0.5813 0.069 Uiso calc R 1.0 . .
H H45B 0.1925 0.5003 0.6531 0.069 Uiso calc R 1.0 . .
C C46 0.21492(10) 0.5725(3) 0.5799(4) 0.0806(15) Uani d . 1.0 . .
H H46A 0.2145 0.5766 0.5186 0.097 Uiso calc R 1.0 . .
H H46B 0.2062 0.6233 0.5967 0.097 Uiso calc R 1.0 . .
C C47 0.24710(12) 0.5669(4) 0.6269(5) 0.103(2) Uani d . 1.0 . .
H H47A 0.2569 0.5198 0.6057 0.123 Uiso calc R 1.0 . .
H H47B 0.2479 0.5578 0.6878 0.123 Uiso calc R 1.0 . .
C C48 0.26494(18) 0.6439(6) 0.6169(7) 0.178(5) Uani d . 1.0 . .
H H48A 0.2552 0.6907 0.6372 0.214 Uiso calc R 1.0 . .
H H48B 0.2651 0.6516 0.5569 0.214 Uiso calc R 1.0 . .
H H48C 0.286 0.6387 0.6502 0.214 Uiso calc R 1.0 . .
C C49 0.18525(8) 0.3091(2) 0.3187(3) 0.0451(9) Uani d . 1.0 . .
H H49A 0.182 0.2911 0.3744 0.054 Uiso calc R 1.0 . .
H H49B 0.1977 0.2673 0.2983 0.054 Uiso calc R 1.0 . .
C C50 0.20301(9) 0.3880(2) 0.3308(3) 0.0578(11) Uani d . 1.0 . .
H H50A 0.1896 0.4316 0.3436 0.069 Uiso calc R 1.0 . .
H H50B 0.2087 0.4022 0.277 0.069 Uiso calc R 1.0 . .
C C51 0.23171(9) 0.3844(2) 0.4012(3) 0.0658(13) Uani d . 1.0 . .
H H51A 0.2261 0.3679 0.4546 0.079 Uiso calc R 1.0 . .
H H51B 0.2409 0.4392 0.4099 0.079 Uiso calc R 1.0 . .
C C52 0.25536(10) 0.3253(3) 0.3825(3) 0.0698(13) Uani d . 1.0 . .
H H52A 0.2458 0.2711 0.3713 0.084 Uiso calc R 1.0 . .
H H52B 0.2615 0.3431 0.3302 0.084 Uiso calc R 1.0 . .
C C53 0.28359(10) 0.3182(3) 0.4530(4) 0.0817(15) Uani d . 1.0 . .
H H53A 0.2926 0.3728 0.4661 0.098 Uiso calc R 1.0 . .
H H53B 0.2777 0.2978 0.5045 0.098 Uiso calc R 1.0 . .
C C54 0.30739(11) 0.2629(3) 0.4322(4) 0.0894(17) Uani d . 1.0 . .
H H54A 0.313 0.2817 0.3802 0.107 Uiso calc R 1.0 . .
H H54B 0.2992 0.2076 0.4235 0.107 Uiso calc R 1.0 . .
H H54C 0.3256 0.2631 0.4791 0.107 Uiso calc R 1.0 . .

loop_
_atom_site_aniso_label
_atom_site_aniso_U_11
_atom_site_aniso_U_22
_atom_site_aniso_U_33
_atom_site_aniso_U_12
_atom_site_aniso_U_13
_atom_site_aniso_U_23
C55 0.0392(19) 0.0387(17) 0.060(3) 0.0056(14) 0.0101(18) -0.0037(16)
C56 0.050(2) 0.053(2) 0.062(3) 0.0040(17) 0.003(2) 0.0055(18)
C57 0.055(3) 0.113(4) 0.092(4) 0.005(2) 0.000(3) 0.037(3)
C58 0.091(4) 0.161(5) 0.113(5) 0.025(4) -0.002(3) 0.069(4)
C59A 0.088(6) 0.190(8) 0.145(8) 0.046(6) -0.019(6) 0.078(6)
C60A 0.133(7) 0.233(13) 0.186(15) -0.023(10) -0.038(10) 0.060(12)
C59B 0.108(7) 0.182(8) 0.137(7) 0.024(7) -0.014(6) 0.067(7)
C60B 0.115(9) 0.219(12) 0.176(13) 0.011(10) -0.034(9) 0.049(11)
O1 0.0368(13) 0.0477(13) 0.0409(15) -0.0032(10) 0.0113(12) 0.0066(11)
O2 0.0408(14) 0.0471(13) 0.0454(16) -0.0007(10) 0.0135(13) 0.0039(11)
O3 0.0519(14) 0.0383(12) 0.0345(15) 0.0161(10) 0.0112(12) 0.0044(10)
O4 0.0517(15) 0.0373(12) 0.0397(16) 0.0118(10) 0.0109(12) 0.0070(10)
O5 0.0528(14) 0.0445(12) 0.0264(13) -0.0054(10) 0.0092(12) 0.0001(10)
O6 0.0538(15) 0.0478(13) 0.0330(15) 0.0001(11) 0.0139(13) -0.0029(10)
O7 0.0437(14) 0.0367(12) 0.0461(16) -0.0023(10) 0.0089(12) -0.0096(10)
O8 0.0475(14) 0.0393(12) 0.0466(17) -0.0060(10) 0.0075(13) -0.0041(11)
C1 0.0349(17) 0.0299(15) 0.041(2) -0.0005(12) 0.0038(16) 0.0009(14)
C2 0.0416(19) 0.0301(16) 0.033(2) -0.0024(13) -0.0001(16) -0.0005(13)
C3 0.0381(18) 0.0370(16) 0.035(2) -0.0031(13) 0.0030(16) 0.0070(14)
C4 0.0373(18) 0.0392(17) 0.034(2) -0.0016(13) 0.0065(16) 0.0071(14)
C5 0.0373(18) 0.0327(15) 0.0322(19) 0.0025(12) 0.0051(15) 0.0051(13)
C6 0.0309(17) 0.0348(16) 0.040(2) 0.0011(12) 0.0047(15) 0.0009(14)
C7 0.0376(19) 0.052(2) 0.049(3) 0.0011(15) 0.0097(18) 0.0085(17)
C8 0.0332(17) 0.0409(17) 0.032(2) 0.0004(13) 0.0081(15) 0.0018(14)
C9 0.0403(18) 0.0362(16) 0.0268(19) 0.0067(13) 0.0078(16) 0.0032(13)
C10 0.0370(18) 0.0405(17) 0.031(2) 0.0018(13) 0.0080(16) 0.0054(14)
C11 0.044(2) 0.0448(18) 0.030(2) 0.0085(15) 0.0105(17) 0.0013(14)
C12 0.0464(19) 0.0314(15) 0.0265(18) 0.0102(13) 0.0044(16) 0.0027(13)
C13 0.0421(19) 0.0367(16) 0.0205(17) 0.0054(13) 0.0050(15) -0.0009(13)
C14 0.0352(17) 0.0388(16) 0.0314(19) 0.0052(13) 0.0086(15) -0.0005(14)
C15 0.046(2) 0.0430(18) 0.039(2) 0.0108(15) 0.0091(17) 0.0020(15)
C16 0.0426(19) 0.0313(15) 0.035(2) 0.0045(13) 0.0070(16) 0.0000(13)
C17 0.0410(18) 0.0309(15) 0.0271(18) -0.0025(13) 0.0069(15) 0.0009(13)
C18 0.0454(19) 0.0294(15) 0.032(2) 0.0032(13) 0.0081(16) 0.0002(13)
C19 0.046(2) 0.0322(15) 0.035(2) -0.0026(13) 0.0062(17) 0.0078(14)
C20 0.0445(19) 0.0349(16) 0.032(2) -0.0028(14) 0.0113(16) 0.0020(14)
C21 0.0367(18) 0.0320(15) 0.0335(19) -0.0046(13) 0.0074(15) -0.0018(13)
C22 0.0314(16) 0.0313(15) 0.0310(19) -0.0011(12) -0.0014(14) 0.0022(13)
C23 0.048(2) 0.0466(19) 0.033(2) -0.0041(16) 0.0016(17) -0.0024(16)
C24 0.0363(18) 0.0420(17) 0.038(2) -0.0031(14) 0.0139(16) -0.0004(14)
C25 0.0332(18) 0.0394(17) 0.041(2) 0.0012(13) 0.0150(17) -0.0079(15)
C26 0.043(2) 0.0437(18) 0.034(2) 0.0026(14) 0.0149(17) -0.0020(15)
C27 0.0411(19) 0.0434(18) 0.037(2) 0.0016(14) 0.0074(17) -0.0113(15)
C28 0.0366(18) 0.0383(17) 0.039(2) 0.0004(14) 0.0086(17) -0.0074(15)
C29 0.0351(18) 0.0372(16) 0.045(2) 0.0003(13) 0.0142(17) -0.0122(15)
C30 0.0336(17) 0.0384(17) 0.044(2) 0.0033(13) 0.0129(16) -0.0038(15)
C31 0.042(2) 0.0443(18) 0.039(2) -0.0021(15) 0.0048(17) -0.0057(16)
C32 0.0406(19) 0.0321(15) 0.045(2) 0.0037(13) 0.0103(17) -0.0061(14)
C33 0.039(2) 0.054(2) 0.043(2) -0.0110(15) 0.0054(18) 0.0032(17)
C34 0.040(2) 0.054(2) 0.055(3) 0.0132(16) 0.014(2) 0.0071(18)
C35 0.059(2) 0.050(2) 0.038(2) 0.0133(17) 0.0086(19) 0.0096(16)
C36 0.060(2) 0.053(2) 0.043(2) 0.0011(17) 0.008(2) -0.0105(17)
C37 0.0343(17) 0.0354(16) 0.039(2) 0.0026(13) 0.0048(16) 0.0013(14)
C38 0.045(2) 0.0452(19) 0.043(2) 0.0035(15) 0.0071(18) 0.0020(16)
C39 0.046(2) 0.049(2) 0.053(3) 0.0025(16) 0.001(2) 0.0040(18)
C40 0.068(3) 0.066(3) 0.048(3) 0.001(2) 0.001(2) -0.008(2)
C41 0.095(4) 0.051(2) 0.070(4) -0.002(2) 0.011(3) -0.009(2)
C42 0.103(4) 0.061(3) 0.085(4) -0.002(3) 0.001(3) -0.001(3)
C43 0.046(2) 0.0360(16) 0.033(2) 0.0017(14) 0.0060(17) -0.0011(14)
C44 0.047(2) 0.0408(18) 0.047(2) -0.0078(15) 0.0114(19) -0.0031(16)
C45 0.048(2) 0.054(2) 0.068(3) -0.0093(17) 0.007(2) -0.004(2)
C46 0.057(3) 0.099(4) 0.086(4) -0.029(2) 0.016(3) -0.009(3)
C47 0.066(3) 0.130(5) 0.112(6) -0.025(3) 0.019(4) -0.031(4)
C48 0.109(6) 0.244(10) 0.193(11) -0.110(6) 0.057(7) -0.077(8)
C49 0.0339(18) 0.0461(19) 0.056(3) -0.0008(14) 0.0128(18) -0.0048(17)
C50 0.043(2) 0.050(2) 0.077(3) -0.0067(16) 0.007(2) 0.004(2)
C51 0.046(2) 0.053(2) 0.092(4) -0.0053(18) 0.001(2) 0.004(2)
C52 0.044(2) 0.087(3) 0.072(4) -0.005(2) -0.001(2) 0.012(3)
C53 0.052(3) 0.079(3) 0.103(5) 0.003(2) -0.006(3) 0.000(3)
C54 0.053(3) 0.111(4) 0.102(5) 0.009(3) 0.014(3) 0.024(3)

loop_
_atom_type_symbol
_atom_type_description
_atom_type_scat_dispersion_real
_atom_type_scat_dispersion_imag
_atom_type_scat_source
C C 0.0033 0.0016 'International Tables Vol C Tables 4.2.6.8 and 6.1.1.4'
H H 0.0000 0.0000 'International Tables Vol C Tables 4.2.6.8 and 6.1.1.4'
O O 0.0106 0.0060 'International Tables Vol C Tables 4.2.6.8 and 6.1.1.4'

loop_
_geom_angle_atom_site_label_1
_geom_angle_atom_site_label_2
_geom_angle_atom_site_label_3
_geom_angle
C56 C55 C32 113.6(3)
C56 C55 H55A 108.8
C32 C55 H55A 108.8
C56 C55 H55B 108.8
C32 C55 H55B 108.8
H55A C55 H55B 107.7
C57 C56 C55 115.5(4)
C57 C56 H56A 108.4
C55 C56 H56A 108.4
C57 C56 H56B 108.4
C55 C56 H56B 108.4
H56A C56 H56B 107.5
C58 C57 C56 115.3(5)
C58 C57 H57A 108.4
C56 C57 H57A 108.4
C58 C57 H57B 108.4
C56 C57 H57B 108.4
H57A C57 H57B 107.5
C57 C58 C59A 122.5(8)
C57 C58 C59B 108.5(9)
C59A C58 C59B 37.6(9)
C57 C58 H58A 106.7
C59A C58 H58A 106.7
C59B C58 H58A 140.7
C57 C58 H58B 106.7
C59A C58 H58B 106.7
C59B C58 H58B 79.4
H58A C58 H58B 106.6
C57 C58 H58C 109.7
C59A C58 H58C 80.2
C59B C58 H58C 117.7
H58A C58 H58C 30.8
H58B C58 H58C 130.6
C57 C58 H58D 108.0
C59A C58 H58D 122.7
C59B C58 H58D 104.6
H58A C58 H58D 80.3
H58B C58 H58D 27.4
H58C C58 H58D 107.9
C58 C59A C60A 115.9(12)
C58 C59A H59A 108.3
C60A C59A H59A 108.3
C58 C59A H59B 108.3
C60A C59A H59B 108.3
H59A C59A H59B 107.4
C60B C59B C58 100.6(13)
C60B C59B H59C 111.7
C58 C59B H59C 111.7
C60B C59B H59D 111.6
C58 C59B H59D 111.7
H59C C59B H59D 109.4
C59B C60B H60D 109.5
C59B C60B H60E 109.5
H60D C60B H60E 109.5
C59B C60B H60F 109.4
H60D C60B H60F 109.5
H60E C60B H60F 109.5
C4 O1 C7 116.7(2)
C10 O2 C7 115.3(2)
C12 O3 C15 117.1(2)
C18 O4 C15 115.9(2)
C20 O5 C23 117.6(2)
C26 O6 C23 116.2(2)
C28 O7 C31 116.1(2)
C2 O8 C31 116.7(2)
C6 C1 C2 117.4(3)
C6 C1 C32 121.8(3)
C2 C1 C32 120.7(3)
C1 C2 C3 122.9(3)
C1 C2 O8 119.6(3)
C3 C2 O8 117.4(3)
C2 C3 C4 116.9(3)
C2 C3 C33 122.5(3)
C4 C3 C33 120.6(3)
C5 C4 C3 123.2(3)
C5 C4 O1 119.1(3)
C3 C4 O1 117.6(3)
C4 C5 C6 116.7(3)
C4 C5 C8 120.4(3)
C6 C5 C8 122.7(3)
C1 C6 C5 122.8(3)
C1 C6 H6 118.6
C5 C6 H6 118.6
O2 C7 O1 112.8(3)
O2 C7 H7A 109.0
O1 C7 H7A 109.0
O2 C7 H7B 109.0
O1 C7 H7B 109.0
H7A C7 H7B 107.8
C5 C8 C9 107.6(3)
C5 C8 C37 114.0(3)
C9 C8 C37 113.8(3)
C5 C8 H8 107.0
C9 C8 H8 107.0
C37 C8 H8 107.0
C10 C9 C14 117.5(3)
C10 C9 C8 120.5(3)
C14 C9 C8 121.9(3)
C9 C10 C11 122.4(3)
C9 C10 O2 119.7(3)
C11 C10 O2 117.6(3)
C12 C11 C10 117.1(3)
C12 C11 C34 122.5(3)
C10 C11 C34 120.4(3)
C13 C12 C11 122.6(3)
C13 C12 O3 120.2(3)
C11 C12 O3 117.0(3)
C14 C13 C12 118.0(3)
C14 C13 C16 121.0(3)
C12 C13 C16 120.9(3)
C13 C14 C9 122.3(3)
C13 C14 H14 118.9
C9 C14 H14 118.9
O4 C15 O3 112.9(3)
O4 C15 H15A 109.0
O3 C15 H15A 109.0
O4 C15 H15B 109.0
O3 C15 H15B 109.0
H15A C15 H15B 107.8
C17 C16 C13 107.7(3)
C17 C16 C43 114.1(3)
C13 C16 C43 113.4(3)
C17 C16 H16 107.1
C13 C16 H16 107.1
C43 C16 H16 107.1
C22 C17 C18 117.1(3)
C22 C17 C16 123.0(3)
C18 C17 C16 119.9(3)
C19 C18 O4 118.2(3)
C19 C18 C17 122.1(3)
O4 C18 C17 119.6(3)
C20 C19 C18 118.2(3)
C20 C19 C35 121.2(3)
C18 C19 C35 120.5(3)
C19 C20 O5 118.5(3)
C19 C20 C21 122.3(3)
O5 C20 C21 119.2(3)
C22 C21 C20 117.0(3)
C22 C21 C24 121.8(3)
C20 C21 C24 121.2(3)
C17 C22 C21 123.3(3)
C17 C22 H22 118.4
C21 C22 H22 118.4
O5 C23 O6 112.7(3)
O5 C23 H23A 109.0
O6 C23 H23A 109.0
O5 C23 H23B 109.0
O6 C23 H23B 109.0
H23A C23 H23B 107.8
C25 C24 C49 113.0(3)
C25 C24 C21 107.8(2)
C49 C24 C21 114.5(3)
C25 C24 H24 107.0
C49 C24 H24 107.0
C21 C24 H24 107.0
C26 C25 C30 118.0(3)
C26 C25 C24 120.1(3)
C30 C25 C24 121.8(3)
C25 C26 C27 122.5(3)
C25 C26 O6 120.4(3)
C27 C26 O6 117.0(3)
C26 C27 C28 117.0(3)
C26 C27 C36 121.4(3)
C28 C27 C36 121.7(3)
C29 C28 O7 120.1(3)
C29 C28 C27 122.7(3)
O7 C28 C27 117.2(3)
C28 C29 C30 117.6(3)
C28 C29 C32 120.1(3)
C30 C29 C32 122.1(3)
C29 C30 C25 122.2(4)
C29 C30 H30 118.9
C25 C30 H30 118.9
O8 C31 O7 112.8(3)
O8 C31 H31A 109.0
O7 C31 H31A 109.0
O8 C31 H31B 109.0
O7 C31 H31B 109.0
H31A C31 H31B 107.8
C1 C32 C55 113.4(3)
C1 C32 C29 108.2(2)
C55 C32 C29 114.9(3)
C1 C32 H32 106.6
C55 C32 H32 106.6
C29 C32 H32 106.6
C3 C33 H33A 109.5
C3 C33 H33B 109.5
H33A C33 H33B 109.5
C3 C33 H33C 109.5
H33A C33 H33C 109.5
H33B C33 H33C 109.5
C11 C34 H34A 109.5
C11 C34 H34B 109.5
H34A C34 H34B 109.5
C11 C34 H34C 109.5
H34A C34 H34C 109.5
H34B C34 H34C 109.5
C19 C35 H35A 109.5
C19 C35 H35B 109.5
H35A C35 H35B 109.5
C19 C35 H35C 109.5
H35A C35 H35C 109.5
H35B C35 H35C 109.5
C27 C36 H36A 109.5
C27 C36 H36B 109.5
H36A C36 H36B 109.5
C27 C36 H36C 109.5
H36A C36 H36C 109.5
H36B C36 H36C 109.5
C38 C37 C8 111.6(3)
C38 C37 H37A 109.3
C8 C37 H37A 109.3
C38 C37 H37B 109.3
C8 C37 H37B 109.3
H37A C37 H37B 108.0
C39 C38 C37 114.0(3)
C39 C38 H38A 108.7
C37 C38 H38A 108.7
C39 C38 H38B 108.7
C37 C38 H38B 108.7
H38A C38 H38B 107.6
C38 C39 C40 114.1(3)
C38 C39 H39A 108.7
C40 C39 H39A 108.7
C38 C39 H39B 108.7
C40 C39 H39B 108.7
H39A C39 H39B 107.6
C39 C40 C41 114.9(4)
C39 C40 H40A 108.6
C41 C40 H40A 108.6
C39 C40 H40B 108.6
C41 C40 H40B 108.6
H40A C40 H40B 107.5
C42 C41 C40 113.3(4)
C42 C41 H41A 108.9
C40 C41 H41A 108.9
C42 C41 H41B 108.9
C40 C41 H41B 108.9
H41A C41 H41B 107.7
C41 C42 H42A 109.5
C41 C42 H42B 109.5
H42A C42 H42B 109.5
C41 C42 H42C 109.5
H42A C42 H42C 109.5
H42B C42 H42C 109.5
C44 C43 C16 112.3(3)
C44 C43 H43A 109.1
C16 C43 H43A 109.1
C44 C43 H43B 109.1
C16 C43 H43B 109.1
H43A C43 H43B 107.9
C45 C44 C43 113.1(3)
C45 C44 H44A 109.0
C43 C44 H44A 109.0
C45 C44 H44B 109.0
C43 C44 H44B 109.0
H44A C44 H44B 107.8
C44 C45 C46 111.9(4)
C44 C45 H45A 109.2
C46 C45 H45A 109.2
C44 C45 H45B 109.2
C46 C45 H45B 109.2
H45A C45 H45B 107.9
C47 C46 C45 115.7(5)
C47 C46 H46A 108.4
C45 C46 H46A 108.4
C47 C46 H46B 108.4
C45 C46 H46B 108.4
H46A C46 H46B 107.4
C46 C47 C48 111.7(6)
C46 C47 H47A 109.3
C48 C47 H47A 109.3
C46 C47 H47B 109.3
C48 C47 H47B 109.3
H47A C47 H47B 107.9
C47 C48 H48A 109.5
C47 C48 H48B 109.5
H48A C48 H48B 109.5
C47 C48 H48C 109.5
H48A C48 H48C 109.5
H48B C48 H48C 109.5
C50 C49 C24 114.0(3)
C50 C49 H49A 108.8
C24 C49 H49A 108.8
C50 C49 H49B 108.8
C24 C49 H49B 108.8
H49A C49 H49B 107.7
C49 C50 C51 113.3(3)
C49 C50 H50A 108.9
C51 C50 H50A 108.9
C49 C50 H50B 108.9
C51 C50 H50B 108.9
H50A C50 H50B 107.7
C50 C51 C52 112.8(4)
C50 C51 H51A 109.0
C52 C51 H51A 109.0
C50 C51 H51B 109.0
C52 C51 H51B 109.0
H51A C51 H51B 107.8
C53 C52 C51 113.8(4)
C53 C52 H52A 108.8
C51 C52 H52A 108.8
C53 C52 H52B 108.8
C51 C52 H52B 108.8
H52A C52 H52B 107.7
C54 C53 C52 113.4(5)
C54 C53 H53A 108.9
C52 C53 H53A 108.9
C54 C53 H53B 108.9
C52 C53 H53B 108.9
H53A C53 H53B 107.7
C53 C54 H54A 109.5
C53 C54 H54B 109.5
H54A C54 H54B 109.5
C53 C54 H54C 109.5
H54A C54 H54C 109.5
H54B C54 H54C 109.5

loop_
_geom_bond_atom_site_label_1
_geom_bond_atom_site_label_2
_geom_bond_distance
C55 C56 1.516(5)
C55 C32 1.524(5)
C55 H55A 0.99
C55 H55B 0.99
C56 C57 1.499(7)
C56 H56A 0.99
C56 H56B 0.99
C57 C58 1.494(8)
C57 H57A 0.99
C57 H57B 0.99
C58 C59A 1.506(13)
C58 C59B 1.583(9)
C58 H58A 0.99
C58 H58B 0.99
C58 H58C 0.99
C58 H58D 0.99
C59A C60A 1.525(9)
C59A H59A 0.99
C59A H59B 0.99
C60A H60A 0.98
C60A H60B 0.98
C60A H60C 0.98
C59B C60B 1.508(9)
C59B H59C 0.99
C59B H59D 0.99
C60B H60D 0.98
C60B H60E 0.98
C60B H60F 0.98
O1 C4 1.401(4)
O1 C7 1.419(4)
O2 C10 1.398(4)
O2 C7 1.407(5)
O3 C12 1.399(4)
O3 C15 1.419(4)
O4 C18 1.393(4)
O4 C15 1.416(4)
O5 C20 1.396(4)
O5 C23 1.411(4)
O6 C26 1.396(4)
O6 C23 1.418(4)
O7 C28 1.395(4)
O7 C31 1.419(4)
O8 C2 1.397(4)
O8 C31 1.417(4)
C1 C6 1.383(5)
C1 C2 1.390(5)
C1 C32 1.523(4)
C2 C3 1.391(4)
C3 C4 1.394(5)
C3 C33 1.503(5)
C4 C5 1.389(5)
C5 C6 1.403(4)
C5 C8 1.509(5)
C6 H6 0.95
C7 H7A 0.99
C7 H7B 0.99
C8 C9 1.526(4)
C8 C37 1.529(5)
C8 H8 1.0
C9 C10 1.392(4)
C9 C14 1.393(4)
C10 C11 1.396(4)
C11 C12 1.389(4)
C11 C34 1.515(5)
C12 C13 1.385(4)
C13 C14 1.381(4)
C13 C16 1.530(4)
C14 H14 0.95
C15 H15A 0.99
C15 H15B 0.99
C16 C17 1.511(4)
C16 C43 1.535(5)
C16 H16 1.0
C17 C22 1.384(4)
C17 C18 1.406(5)
C18 C19 1.385(5)
C19 C20 1.386(4)
C19 C35 1.513(5)
C20 C21 1.399(5)
C21 C22 1.392(4)
C21 C24 1.526(4)
C22 H22 0.95
C23 H23A 0.99
C23 H23B 0.99
C24 C25 1.524(4)
C24 C49 1.523(5)
C24 H24 1.0
C25 C26 1.386(5)
C25 C30 1.391(5)
C26 C27 1.393(5)
C27 C28 1.404(5)
C27 C36 1.501(5)
C28 C29 1.385(5)
C29 C30 1.391(4)
C29 C32 1.528(5)
C30 H30 0.95
C31 H31A 0.99
C31 H31B 0.99
C32 H32 1.0
C33 H33A 0.98
C33 H33B 0.98
C33 H33C 0.98
C34 H34A 0.98
C34 H34B 0.98
C34 H34C 0.98
C35 H35A 0.98
C35 H35B 0.98
C35 H35C 0.98
C36 H36A 0.98
C36 H36B 0.98
C36 H36C 0.98
C37 C38 1.518(5)
C37 H37A 0.99
C37 H37B 0.99
C38 C39 1.499(5)
C38 H38A 0.99
C38 H38B 0.99
C39 C40 1.510(6)
C39 H39A 0.99
C39 H39B 0.99
C40 C41 1.514(6)
C40 H40A 0.99
C40 H40B 0.99
C41 C42 1.487(7)
C41 H41A 0.99
C41 H41B 0.99
C42 H42A 0.98
C42 H42B 0.98
C42 H42C 0.98
C43 C44 1.520(4)
C43 H43A 0.99
C43 H43B 0.99
C44 C45 1.515(6)
C44 H44A 0.99
C44 H44B 0.99
C45 C46 1.545(5)
C45 H45A 0.99
C45 H45B 0.99
C46 C47 1.474(8)
C46 H46A 0.99
C46 H46B 0.99
C47 C48 1.528(9)
C47 H47A 0.99
C47 H47B 0.99
C48 H48A 0.98
C48 H48B 0.98
C48 H48C 0.98
C49 C50 1.513(5)
C49 H49A 0.99
C49 H49B 0.99
C50 C51 1.514(6)
C50 H50A 0.99
C50 H50B 0.99
C51 C52 1.521(6)
C51 H51A 0.99
C51 H51B 0.99
C52 C53 1.504(7)
C52 H52A 0.99
C52 H52B 0.99
C53 C54 1.500(6)
C53 H53A 0.99
C53 H53B 0.99
C54 H54A 0.98
C54 H54B 0.98
C54 H54C 0.98

loop_
_geom_torsion_atom_site_label_1
_geom_torsion_atom_site_label_2
_geom_torsion_atom_site_label_3
_geom_torsion_atom_site_label_4
_geom_torsion
C32 C55 C56 C57 -173.1(4)
C55 C56 C57 C58 -178.6(5)
C56 C57 C58 C59A 169.9(13)
C56 C57 C58 C59B -151.1(9)
C57 C58 C59A C60A -23.(3)
C59B C58 C59A C60A -101.(3)
C57 C58 C59B C60B -98.7(17)
C59A C58 C59B C60B 20.9(14)
C6 C1 C2 C3 -2.3(5)
C32 C1 C2 C3 -179.6(3)
C6 C1 C2 O8 -178.9(3)
C32 C1 C2 O8 3.8(4)
C31 O8 C2 C1 -80.7(4)
C31 O8 C2 C3 102.5(3)
C1 C2 C3 C4 1.3(5)
O8 C2 C3 C4 178.0(3)
C1 C2 C3 C33 -179.0(3)
O8 C2 C3 C33 -2.3(5)
C2 C3 C4 C5 -0.7(5)
C33 C3 C4 C5 179.6(3)
C2 C3 C4 O1 -176.2(3)
C33 C3 C4 O1 4.1(5)
C7 O1 C4 C5 84.3(4)
C7 O1 C4 C3 -100.0(4)
C3 C4 C5 C6 1.1(5)
O1 C4 C5 C6 176.5(3)
C3 C4 C5 C8 177.2(3)
O1 C4 C5 C8 -7.3(4)
C2 C1 C6 C5 2.7(5)
C32 C1 C6 C5 180.0(3)
C4 C5 C6 C1 -2.1(5)
C8 C5 C6 C1 -178.2(3)
C10 O2 C7 O1 91.8(3)
C4 O1 C7 O2 -92.6(3)
C4 C5 C8 C9 -83.6(3)
C6 C5 C8 C9 92.3(3)
C4 C5 C8 C37 149.1(3)
C6 C5 C8 C37 -35.0(4)
C5 C8 C9 C10 83.5(4)
C37 C8 C9 C10 -149.1(3)
C5 C8 C9 C14 -92.3(4)
C37 C8 C9 C14 35.1(4)
C14 C9 C10 C11 -1.1(5)
C8 C9 C10 C11 -177.1(3)
C14 C9 C10 O2 -175.2(3)
C8 C9 C10 O2 8.8(5)
C7 O2 C10 C9 -84.8(4)
C7 O2 C10 C11 100.8(4)
C9 C10 C11 C12 1.4(5)
O2 C10 C11 C12 175.6(3)
C9 C10 C11 C34 -179.9(3)
O2 C10 C11 C34 -5.7(5)
C10 C11 C12 C13 -2.1(5)
C34 C11 C12 C13 179.2(3)
C10 C11 C12 O3 -176.9(3)
C34 C11 C12 O3 4.5(5)
C15 O3 C12 C13 81.1(4)
C15 O3 C12 C11 -103.9(3)
C11 C12 C13 C14 2.5(5)
O3 C12 C13 C14 177.1(3)
C11 C12 C13 C16 179.7(3)
O3 C12 C13 C16 -5.6(5)
C12 C13 C14 C9 -2.2(5)
C16 C13 C14 C9 -179.4(3)
C10 C9 C14 C13 1.5(5)
C8 C9 C14 C13 177.4(3)
C18 O4 C15 O3 93.5(3)
C12 O3 C15 O4 -91.6(3)
C14 C13 C16 C17 92.6(4)
C12 C13 C16 C17 -84.6(4)
C14 C13 C16 C43 -34.7(4)
C12 C13 C16 C43 148.1(3)
C13 C16 C17 C22 -91.5(3)
C43 C16 C17 C22 35.4(4)
C13 C16 C17 C18 84.5(3)
C43 C16 C17 C18 -148.6(3)
C15 O4 C18 C19 99.0(3)
C15 O4 C18 C17 -84.1(4)
C22 C17 C18 C19 -0.9(4)
C16 C17 C18 C19 -177.1(3)
C22 C17 C18 O4 -177.7(3)
C16 C17 C18 O4 6.1(4)
O4 C18 C19 C20 176.7(3)
C17 C18 C19 C20 -0.1(5)
O4 C18 C19 C35 -1.6(5)
C17 C18 C19 C35 -178.5(3)
C18 C19 C20 O5 -176.4(3)
C35 C19 C20 O5 1.9(5)
C18 C19 C20 C21 0.5(5)
C35 C19 C20 C21 178.8(3)
C23 O5 C20 C19 -101.1(3)
C23 O5 C20 C21 81.9(4)
C19 C20 C21 C22 0.3(4)
O5 C20 C21 C22 177.1(3)
C19 C20 C21 C24 178.2(3)
O5 C20 C21 C24 -4.9(4)
C18 C17 C22 C21 1.7(4)
C16 C17 C22 C21 177.8(3)
C20 C21 C22 C17 -1.4(4)
C24 C21 C22 C17 -179.4(3)
C20 O5 C23 O6 -92.5(3)
C26 O6 C23 O5 92.2(3)
C22 C21 C24 C25 93.5(4)
C20 C21 C24 C25 -84.4(4)
C22 C21 C24 C49 -33.2(4)
C20 C21 C24 C49 148.9(3)
C49 C24 C25 C26 -148.9(3)
C21 C24 C25 C26 83.6(3)
C49 C24 C25 C30 35.2(4)
C21 C24 C25 C30 -92.4(3)
C30 C25 C26 C27 -0.8(4)
C24 C25 C26 C27 -176.9(3)
C30 C25 C26 O6 -177.1(3)
C24 C25 C26 O6 6.8(4)
C23 O6 C26 C25 -83.7(4)
C23 O6 C26 C27 99.7(3)
C25 C26 C27 C28 1.1(4)
O6 C26 C27 C28 177.6(3)
C25 C26 C27 C36 -179.0(3)
O6 C26 C27 C36 -2.5(4)
C31 O7 C28 C29 81.6(4)
C31 O7 C28 C27 -100.6(3)
C26 C27 C28 C29 -1.4(4)
C36 C27 C28 C29 178.6(3)
C26 C27 C28 O7 -179.1(2)
C36 C27 C28 O7 0.9(4)
O7 C28 C29 C30 179.0(2)
C27 C28 C29 C30 1.4(4)
O7 C28 C29 C32 -4.5(4)
C27 C28 C29 C32 177.8(3)
C28 C29 C30 C25 -1.0(4)
C32 C29 C30 C25 -177.4(3)
C26 C25 C30 C29 0.7(4)
C24 C25 C30 C29 176.7(3)
C2 O8 C31 O7 93.9(3)
C28 O7 C31 O8 -94.1(3)
C6 C1 C32 C55 36.9(4)
C2 C1 C32 C55 -146.0(3)
C6 C1 C32 C29 -91.8(4)
C2 C1 C32 C29 85.4(4)
C56 C55 C32 C1 59.5(4)
C56 C55 C32 C29 -175.4(3)
C28 C29 C32 C1 -85.1(3)
C30 C29 C32 C1 91.2(3)
C28 C29 C32 C55 147.2(3)
C30 C29 C32 C55 -36.5(4)
C5 C8 C37 C38 -169.7(3)
C9 C8 C37 C38 66.3(3)
C8 C37 C38 C39 -176.4(3)
C37 C38 C39 C40 177.8(3)
C38 C39 C40 C41 -59.6(5)
C39 C40 C41 C42 -61.7(6)
C17 C16 C43 C44 63.4(3)
C13 C16 C43 C44 -172.8(3)
C16 C43 C44 C45 -176.5(3)
C43 C44 C45 C46 -178.5(3)
C44 C45 C46 C47 -174.4(4)
C45 C46 C47 C48 -174.1(5)
C25 C24 C49 C50 173.0(3)
C21 C24 C49 C50 -63.0(4)
C24 C49 C50 C51 172.3(3)
C49 C50 C51 C52 65.0(5)
C50 C51 C52 C53 -177.7(4)
C51 C52 C53 C54 -177.3(4)
